data_4513313
loop_
_publ_author_name
'Lusi, Matteo'
'Vitorica-Yrezabal, Inigo J.'
'Zaworotko, Michael J.'

_publ_section_title
;
 Expanding the Scope of Molecular Mixed Crystals Enabled by Three
 Component Solid Solutions
;
_journal_issue 8
_journal_name_full 'Crystal Growth &amp; Design'
_journal_page_first 4098
_journal_paper_doi 10.1021/acs.cgd.5b00685
_journal_volume 15
_journal_year 2015
_chemical_formula_sum 'C7 H5'
_chemical_formula_weight 89.11
_chemical_name_systematic
;
 ?
;
_space_group_crystal_system monoclinic
_space_group_IT_number 14
_space_group_name_Hall '-P 2ybc'
_space_group_name_H-M_alt 'P 1 21/c 1'
_symmetry_space_group_name_Hall '-P 2ybc'
_symmetry_space_group_name_H-M 'P 1 21/c 1'
_atom_sites_solution_hydrogens geom
_audit_creation_method SHELXL-2014
_cell_angle_alpha 90
_cell_angle_beta 102.608(14)
_cell_angle_gamma 90
_cell_formula_units_Z 4
_cell_length_a 9.2627(11)
_cell_length_b 5.9923(6)
_cell_length_c 8.4088(12)
_cell_measurement_temperature 100(2)
_cell_volume 455.47(10)
_computing_structure_refinement 'SHELXL-2014 (Sheldrick, 2014)'
_diffrn_ambient_temperature 100(2)
_diffrn_measured_fraction_theta_full 0.993
_diffrn_measured_fraction_theta_max 0.870
_diffrn_radiation_type MoK\a
_diffrn_radiation_wavelength 0.71073
_diffrn_reflns_av_R_equivalents 0.0369
_diffrn_reflns_av_unetI/netI 0.0781
_diffrn_reflns_laue_measured_fraction_full 0.993
_diffrn_reflns_laue_measured_fraction_max 0.870
_diffrn_reflns_limit_h_max 12
_diffrn_reflns_limit_h_min -4
_diffrn_reflns_limit_k_max 7
_diffrn_reflns_limit_k_min -7
_diffrn_reflns_limit_l_max 10
_diffrn_reflns_limit_l_min -11
_diffrn_reflns_number 1685
_diffrn_reflns_point_group_measured_fraction_full 0.993
_diffrn_reflns_point_group_measured_fraction_max 0.870
_diffrn_reflns_theta_full 25.242
_diffrn_reflns_theta_max 28.758
_diffrn_reflns_theta_min 4.080
_exptl_absorpt_coefficient_mu 0.073
_exptl_absorpt_correction_T_max 1.08
_exptl_absorpt_correction_T_min 0.88
_exptl_absorpt_correction_type multi-scan
_exptl_absorpt_process_details sadabs
_exptl_crystal_colour colourless
_exptl_crystal_density_diffrn 1.299
_exptl_crystal_description prism
_exptl_crystal_F_000 188
_refine_diff_density_max 0.298
_refine_diff_density_min -0.266
_refine_diff_density_rms 0.055
_refine_ls_extinction_method none
_refine_ls_goodness_of_fit_ref 1.096
_refine_ls_hydrogen_treatment constr
_refine_ls_matrix_type full
_refine_ls_number_parameters 64
_refine_ls_number_reflns 1026
_refine_ls_number_restraints 0
_refine_ls_restrained_S_all 1.096
_refine_ls_R_factor_all 0.0869
_refine_ls_R_factor_gt 0.0628
_refine_ls_shift/su_max 0.000
_refine_ls_shift/su_mean 0.000
_refine_ls_structure_factor_coef Fsqd
_refine_ls_weighting_details 'w=1/[\s^2^(Fo^2^)+(0.0445P)^2^+0.1408P] where P=(Fo^2^+2Fc^2^)/3'
_refine_ls_weighting_scheme calc
_refine_ls_wR_factor_gt 0.1240
_refine_ls_wR_factor_ref 0.1487
_reflns_Friedel_coverage 0.000
_reflns_number_gt 740
_reflns_number_total 1026
_reflns_threshold_expression 'I > 2\s(I)'
_cod_data_source_file cg5b00685_si_018.cif
_cod_data_source_block H:\#17
_cod_depositor_comments 'Adding full bibliography for 4513301--4513322.cif.'
_cod_database_code 4513313
_shelx_space_group_comment
;
The symmetry employed for this shelxl refinement is uniquely defined
by the following loop, which should always be used as a source of
symmetry information in preference to the above space-group names.
They are only intended as comments.
;
_shelxl_version_number 2014-3

loop_
_space_group_symop_operation_xyz
'x, y, z'
'-x, y+1/2, -z+1/2'
'-x, -y, -z'
'x, -y-1/2, z-1/2'

loop_
_atom_site_label
_atom_site_type_symbol
_atom_site_fract_x
_atom_site_fract_y
_atom_site_fract_z
_atom_site_U_iso_or_equiv
_atom_site_adp_type
_atom_site_occupancy
_atom_site_site_symmetry_order
_atom_site_calc_flag
_atom_site_refinement_flags_posn
_atom_site_refinement_flags_adp
C1 C 0.45088(19) 0.2114(3) 0.5380(2) 0.0158(5) Uani 1 1 d . .
H1 H 0.4178 0.3544 0.5634 0.019 Uiso 1 1 calc R U
C2 C 0.58955(19) 0.1348(3) 0.6205(2) 0.0162(5) Uani 1 1 d . .
C3 C 0.6832(2) 0.2640(3) 0.7437(2) 0.0187(5) Uani 1 1 d . .
H3 H 0.6513 0.4068 0.7712 0.022 Uiso 1 1 calc R U
C4 C 0.8177(2) 0.1855(4) 0.8224(2) 0.0209(5) Uani 1 1 d . .
H4 H 0.8781 0.2733 0.9050 0.025 Uiso 1 1 calc R U
C5 C 0.36011(19) 0.0817(3) 0.4189(2) 0.0158(5) Uani 1 1 d . .
C6 C 0.2173(2) 0.1557(3) 0.3344(2) 0.0193(5) Uani 1 1 d . .
H6 H 0.1816 0.2970 0.3598 0.023 Uiso 1 1 calc R U
C7 C 0.1317(2) 0.0256(3) 0.2175(3) 0.0216(5) Uani 1 1 d . .
H7 H 0.0370 0.0774 0.1624 0.026 Uiso 1 1 calc R U

loop_
_atom_site_aniso_label
_atom_site_aniso_U_11
_atom_site_aniso_U_22
_atom_site_aniso_U_33
_atom_site_aniso_U_23
_atom_site_aniso_U_13
_atom_site_aniso_U_12
C1 0.0179(9) 0.0126(9) 0.0185(10) 0.0013(8) 0.0074(8) 0.0007(7)
C2 0.0175(9) 0.0163(10) 0.0157(10) 0.0009(8) 0.0056(8) -0.0012(7)
C3 0.0191(9) 0.0181(10) 0.0201(11) -0.0010(8) 0.0068(8) -0.0040(8)
C4 0.0206(10) 0.0237(11) 0.0176(11) -0.0015(8) 0.0023(8) -0.0046(8)
C5 0.0159(9) 0.0172(10) 0.0155(10) 0.0019(8) 0.0062(7) -0.0001(7)
C6 0.0185(10) 0.0187(10) 0.0216(11) 0.0036(8) 0.0062(8) 0.0027(8)
C7 0.0175(10) 0.0240(11) 0.0227(12) 0.0023(9) 0.0034(8) 0.0003(8)

loop_
_atom_type_symbol
_atom_type_description
_atom_type_scat_dispersion_real
_atom_type_scat_dispersion_imag
_atom_type_scat_source
C C 0.0033 0.0016 'International Tables Vol C Tables 4.2.6.8 and 6.1.1.4'
H H 0.0000 0.0000 'International Tables Vol C Tables 4.2.6.8 and 6.1.1.4'

loop_
_geom_angle_atom_site_label_1
_geom_angle_atom_site_label_2
_geom_angle_atom_site_label_3
_geom_angle
_geom_angle_site_symmetry_3
C5 C1 C2 121.18(18) .
C1 C2 C3 122.02(18) .
C1 C2 C5 119.35(17) 3_656
C3 C2 C5 118.63(17) 3_656
C4 C3 C2 120.89(19) .
C3 C4 C7 120.61(19) 3_656
C1 C5 C6 122.09(18) .
C1 C5 C2 119.47(17) 3_656
C6 C5 C2 118.44(18) 3_656
C7 C6 C5 120.70(19) .
C6 C7 C4 120.71(18) 3_656

loop_
_geom_bond_atom_site_label_1
_geom_bond_atom_site_label_2
_geom_bond_distance
_geom_bond_site_symmetry_2
C1 C5 1.395(3) .
C1 C2 1.397(2) .
C2 C3 1.426(3) .
C2 C5 1.441(3) 3_656
C3 C4 1.360(3) .
C4 C7 1.415(3) 3_656
C5 C6 1.428(2) .
C5 C2 1.441(3) 3_656
C6 C7 1.365(3) .
C7 C4 1.415(3) 3_656
